data_4342825
loop_
_publ_author_name
'Wu, Xinyuan'
'Huang, Tao'
'Lekich, Travis T.'
'Sommer, Roger D.'
'Weare, Walter W.'

_publ_section_title
;
 Synthesis of Unsupported d(1)-d(x) Oxido-Bridged Heterobimetallic
 Complexes Containing V(IV): A New Direction for Metal-to-Metal Charge
 Transfer.
;
_journal_issue 11
_journal_name_full 'Inorganic chemistry'
_journal_page_first 5322
_journal_page_last 5328
_journal_paper_doi 10.1021/acs.inorgchem.5b00370
_journal_volume 54
_journal_year 2015
_chemical_formula_sum 'C24 H27 N4 O1.5 V'
_chemical_formula_weight 446.43
_chemical_name_common XW01
_space_group_crystal_system monoclinic
_space_group_IT_number 14
_space_group_name_Hall '-P 2ybc'
_space_group_name_H-M_alt 'P 1 21/c 1'
_symmetry_space_group_name_Hall '-P 2ybc'
_symmetry_space_group_name_H-M 'P 1 21/c 1'
_atom_sites_solution_hydrogens geom
_atom_sites_solution_primary direct
_atom_sites_solution_secondary difmap
_cell_angle_alpha 90
_cell_angle_beta 95.510(2)
_cell_angle_gamma 90
_cell_formula_units_Z 8
_cell_length_a 24.1798(8)
_cell_length_b 7.6660(2)
_cell_length_c 23.0702(8)
_cell_measurement_reflns_used 9963
_cell_measurement_temperature 110.(2)
_cell_measurement_theta_max 33.1281
_cell_measurement_theta_min 2.3310
_cell_volume 4256.6(2)
_computing_cell_refinement 'SAINT V8.27B (Bruker AXS Inc., 2012)'
_computing_data_collection 'Bruker Instrument Service v2012.12.0.3'
_computing_data_reduction 'SAINT V8.27B (Bruker AXS Inc., 2012)'
_computing_structure_refinement 'SHELXL-2013 (Sheldrick, 2013)'
_computing_structure_solution 'SHELXS-97 (Sheldrick, 2008)'
_diffrn_ambient_temperature 110.(2)
_diffrn_detector_area_resol_mean 8.3333
_diffrn_measured_fraction_theta_full 1.000
_diffrn_measured_fraction_theta_max 1.000
_diffrn_measurement_device_type 'Bruker-Nonius X8 Kappa APEX II'
_diffrn_measurement_method 'phi and omega scans'
_diffrn_radiation_monochromator graphite
_diffrn_radiation_type MoK\a
_diffrn_radiation_wavelength 0.71073
_diffrn_reflns_av_R_equivalents 0.0378
_diffrn_reflns_av_sigmaI/netI 0.0300
_diffrn_reflns_limit_h_max 27
_diffrn_reflns_limit_h_min -35
_diffrn_reflns_limit_k_max 11
_diffrn_reflns_limit_k_min -10
_diffrn_reflns_limit_l_max 33
_diffrn_reflns_limit_l_min -33
_diffrn_reflns_number 85684
_diffrn_reflns_theta_full 31.50
_diffrn_reflns_theta_max 31.50
_diffrn_reflns_theta_min 1.69
_diffrn_source 'fine-focus sealed tube'
_exptl_absorpt_coefficient_mu 0.492
_exptl_absorpt_correction_T_max 0.92
_exptl_absorpt_correction_T_min 0.85
_exptl_absorpt_correction_type multi-scan
_exptl_absorpt_process_details 'SADABS V2012/1 (Bruker AXS Inc.)'
_exptl_crystal_colour 'pale green'
_exptl_crystal_density_diffrn 1.393
_exptl_crystal_density_method 'not measured'
_exptl_crystal_description block
_exptl_crystal_F_000 1872
_exptl_crystal_size_max 0.383
_exptl_crystal_size_mid 0.280
_exptl_crystal_size_min 0.177
_refine_diff_density_max 0.753
_refine_diff_density_min -0.364
_refine_ls_extinction_method none
_refine_ls_goodness_of_fit_ref 1.044
_refine_ls_hydrogen_treatment constr
_refine_ls_matrix_type full
_refine_ls_number_parameters 560
_refine_ls_number_reflns 14173
_refine_ls_number_restraints 0
_refine_ls_restrained_S_all 1.044
_refine_ls_R_factor_all 0.0522
_refine_ls_R_factor_gt 0.0389
_refine_ls_shift/su_max 0.002
_refine_ls_shift/su_mean 0.000
_refine_ls_structure_factor_coef Fsqd
_refine_ls_weighting_details
;
w=1/[\s^2^(Fo^2^)+(0.0595P)^2^+1.3045P]
where P=(Fo^2^+2Fc^2^)/3
;
_refine_ls_weighting_scheme calc
_refine_ls_wR_factor_gt 0.1032
_refine_ls_wR_factor_ref 0.1099
_reflns_number_gt 11402
_reflns_number_total 14173
_reflns_threshold_expression 'I > 2\s(I)'
_cod_data_source_file ic5b00370_si_002.cif
_cod_data_source_block VO
_cod_depositor_comments 'Adding full bibliography for 4342825--4342830.cif.'
_cod_database_code 4342825

loop_
_space_group_symop_operation_xyz
'x, y, z'
'-x, y+1/2, -z+1/2'
'-x, -y, -z'
'x, -y-1/2, z-1/2'

loop_
_atom_site_type_symbol
_atom_site_label
_atom_site_fract_x
_atom_site_fract_y
_atom_site_fract_z
_atom_site_U_iso_or_equiv
_atom_site_adp_type
_atom_site_calc_flag
_atom_site_refinement_flags_adp
_atom_site_refinement_flags_posn
_atom_site_occupancy
V V1 0.92808(2) 0.41463(3) 0.36634(2) 0.01026(5) Uani d . . 1
O O1 0.91806(4) 0.26058(12) 0.41149(4) 0.01539(17) Uani d . . 1
N N1 0.87974(4) 0.38010(14) 0.29076(5) 0.01303(19) Uani d . . 1
N N2 0.87083(4) 0.60193(13) 0.37246(5) 0.01265(19) Uani d . . 1
N N3 0.98530(4) 0.57912(13) 0.40506(4) 0.01192(18) Uani d . . 1
N N4 0.99418(4) 0.36110(14) 0.32227(4) 0.01221(18) Uani d . . 1
C C1 0.82465(5) 0.40230(16) 0.30523(5) 0.0141(2) Uani d . . 1
C C2 0.77883(5) 0.30058(18) 0.28548(6) 0.0189(2) Uani d . . 1
H H2 0.782 0.2162 0.2558 0.023 Uiso calc U R 1
C C3 0.72845(5) 0.32227(19) 0.30910(7) 0.0218(3) Uani d . . 1
H H3 0.6971 0.2553 0.2946 0.026 Uiso calc U R 1
C C4 0.72383(5) 0.44135(19) 0.35376(7) 0.0213(3) Uani d . . 1
H H4 0.6895 0.4538 0.3702 0.026 Uiso calc U R 1
C C5 0.76938(5) 0.54266(18) 0.37460(6) 0.0179(2) Uani d . . 1
H H5 0.766 0.6235 0.4053 0.022 Uiso calc U R 1
C C6 0.81990(5) 0.52548(16) 0.35048(5) 0.0137(2) Uani d . . 1
C C7 0.87733(5) 0.76677(16) 0.39080(5) 0.0139(2) Uani d . . 1
C C8 0.92873(5) 0.83174(16) 0.41415(5) 0.0143(2) Uani d . . 1
H H8 0.9291 0.9501 0.4264 0.017 Uiso calc U R 1
C C9 0.97981(5) 0.74437(16) 0.42173(5) 0.0126(2) Uani d . . 1
C C10 0.82984(6) 0.89583(17) 0.38485(7) 0.0207(3) Uani d . . 1
H H10A 0.8052 0.8688 0.3498 0.031 Uiso calc U R 1
H H10B 0.8446 1.0142 0.3818 0.031 Uiso calc U R 1
H H10C 0.809 0.8882 0.4191 0.031 Uiso calc U R 1
C C11 1.02910(5) 0.84981(17) 0.44665(6) 0.0176(2) Uani d . . 1
H H11A 1.0351 0.8304 0.4888 0.026 Uiso calc U R 1
H H11B 1.022 0.9739 0.439 0.026 Uiso calc U R 1
H H11C 1.0622 0.8137 0.4284 0.026 Uiso calc U R 1
C C12 1.03546(5) 0.48203(16) 0.41096(5) 0.0124(2) Uani d . . 1
C C13 1.07440(5) 0.47790(18) 0.45964(5) 0.0155(2) Uani d . . 1
H H13 1.0713 0.5564 0.491 0.019 Uiso calc U R 1
C C14 1.11779(5) 0.35823(18) 0.46196(6) 0.0177(2) Uani d . . 1
H H14 1.1447 0.3574 0.4948 0.021 Uiso calc U R 1
C C15 1.12260(5) 0.24005(18) 0.41719(6) 0.0177(2) Uani d . . 1
H H15 1.1524 0.1589 0.4195 0.021 Uiso calc U R 1
C C16 1.08336(5) 0.24116(17) 0.36876(6) 0.0157(2) Uani d . . 1
H H16 1.0861 0.1593 0.3382 0.019 Uiso calc U R 1
C C17 1.04022(5) 0.36221(16) 0.36514(5) 0.0126(2) Uani d . . 1
C C18 0.99743(5) 0.33770(16) 0.26562(5) 0.0141(2) Uani d . . 1
C C19 0.94958(5) 0.33180(17) 0.22568(5) 0.0155(2) Uani d . . 1
H H19 0.9557 0.3114 0.1862 0.019 Uiso calc U R 1
C C20 0.89433(5) 0.35229(16) 0.23704(5) 0.0141(2) Uani d . . 1
C C21 1.05246(5) 0.3280(2) 0.24032(6) 0.0198(3) Uani d . . 1
H H21A 1.08 0.3976 0.2642 0.03 Uiso calc U R 1
H H21B 1.0484 0.3737 0.2005 0.03 Uiso calc U R 1
H H21C 1.0648 0.2063 0.2398 0.03 Uiso calc U R 1
C C22 0.85144(5) 0.35601(19) 0.18480(6) 0.0198(3) Uani d . . 1
H H22A 0.8326 0.2429 0.1809 0.03 Uiso calc U R 1
H H22B 0.8698 0.3798 0.1496 0.03 Uiso calc U R 1
H H22C 0.8241 0.4478 0.1901 0.03 Uiso calc U R 1
V V2 0.57990(2) 0.58322(3) 0.64018(2) 0.01134(5) Uani d . . 1
O O2 0.59138(4) 0.73444(12) 0.59443(4) 0.01695(18) Uani d . . 1
N N5 0.51072(4) 0.63707(14) 0.67918(4) 0.01326(19) Uani d . . 1
N N6 0.52544(4) 0.41436(14) 0.59940(4) 0.01300(19) Uani d . . 1
N N7 0.63860(4) 0.39739(14) 0.63976(5) 0.01387(19) Uani d . . 1
N N8 0.62335(4) 0.62366(14) 0.71870(5) 0.0144(2) Uani d . . 1
C C23 0.46710(5) 0.63122(17) 0.63375(5) 0.0138(2) Uani d . . 1
C C24 0.42361(5) 0.75032(17) 0.62654(6) 0.0170(2) Uani d . . 1
H H24 0.4189 0.8346 0.6559 0.02 Uiso calc U R 1
C C25 0.38697(5) 0.74577(18) 0.57629(6) 0.0192(3) Uani d . . 1
H H25 0.357 0.8261 0.5714 0.023 Uiso calc U R 1
C C26 0.39424(5) 0.62361(19) 0.53314(6) 0.0200(3) Uani d . . 1
H H26 0.3689 0.6208 0.499 0.024 Uiso calc U R 1
C C27 0.43802(5) 0.50567(18) 0.53916(5) 0.0173(2) Uani d . . 1
H H27 0.4429 0.4239 0.5091 0.021 Uiso calc U R 1
C C28 0.47493(5) 0.50810(16) 0.58971(5) 0.0137(2) Uani d . . 1
C C29 0.53276(5) 0.24831(16) 0.58421(5) 0.0148(2) Uani d . . 1
C C30 0.58403(6) 0.16337(17) 0.59557(5) 0.0166(2) Uani d . . 1
H H30 0.5851 0.0452 0.5834 0.02 Uiso calc U R 1
C C31 0.63377(5) 0.23061(16) 0.62260(5) 0.0154(2) Uani d . . 1
C C32 0.48497(6) 0.13991(18) 0.55752(6) 0.0211(3) Uani d . . 1
H H32A 0.4506 0.1772 0.5731 0.032 Uiso calc U R 1
H H32B 0.4919 0.0167 0.5669 0.032 Uiso calc U R 1
H H32C 0.4813 0.1553 0.5152 0.032 Uiso calc U R 1
C C33 0.68090(6) 0.10188(18) 0.63536(7) 0.0220(3) Uani d . . 1
H H33A 0.7064 0.11 0.6049 0.033 Uiso calc U R 1
H H33B 0.6658 -0.0166 0.6362 0.033 Uiso calc U R 1
H H33C 0.701 0.1291 0.6732 0.033 Uiso calc U R 1
C C34 0.68817(5) 0.47518(16) 0.66554(6) 0.0150(2) Uani d . . 1
C C35 0.74066(5) 0.45636(18) 0.64614(6) 0.0195(3) Uani d . . 1
H H35 0.7463 0.3743 0.6164 0.023 Uiso calc U R 1
C C36 0.78485(6) 0.55757(19) 0.67019(7) 0.0233(3) Uani d . . 1
H H36 0.8206 0.5435 0.657 0.028 Uiso calc U R 1
C C37 0.77692(6) 0.67884(19) 0.71326(7) 0.0237(3) Uani d . . 1
H H37 0.8074 0.7459 0.7299 0.028 Uiso calc U R 1
C C38 0.72446(5) 0.70272(19) 0.73218(6) 0.0203(3) Uani d . . 1
H H38 0.719 0.7883 0.7608 0.024 Uiso calc U R 1
C C39 0.67987(5) 0.60059(17) 0.70894(6) 0.0157(2) Uani d . . 1
C C40 0.60526(5) 0.65546(17) 0.77054(5) 0.0158(2) Uani d . . 1
C C41 0.54880(5) 0.67496(17) 0.77772(5) 0.0170(2) Uani d . . 1
H H41 0.54 0.6983 0.8162 0.02 Uiso calc U R 1
C C42 0.50353(5) 0.66420(17) 0.73486(5) 0.0150(2) Uani d . . 1
C C43 0.64473(6) 0.6596(2) 0.82557(6) 0.0218(3) Uani d . . 1
H H43A 0.6737 0.5713 0.8231 0.033 Uiso calc U R 1
H H43B 0.6242 0.635 0.8592 0.033 Uiso calc U R 1
H H43C 0.6619 0.7752 0.83 0.033 Uiso calc U R 1
C C44 0.44640(5) 0.6733(2) 0.75571(6) 0.0211(3) Uani d . . 1
H H44A 0.4339 0.7949 0.7553 0.032 Uiso calc U R 1
H H44B 0.4477 0.6273 0.7954 0.032 Uiso calc U R 1
H H44C 0.4205 0.6036 0.7299 0.032 Uiso calc U R 1
O O1S 0.75767(4) 0.98593(13) 0.51274(5) 0.0229(2) Uani d . . 1
C C1S 0.75791(6) 1.15410(19) 0.48746(7) 0.0229(3) Uani d . . 1
H H1SA 0.7276 1.2255 0.5012 0.028 Uiso calc U R 1
H H1SB 0.7517 1.1447 0.4445 0.028 Uiso calc U R 1
C C2S 0.81288(6) 1.2392(2) 0.50453(8) 0.0307(3) Uani d . . 1
H H2SA 0.814 1.3532 0.4855 0.046 Uiso calc U R 1
H H2SB 0.8428 1.1654 0.4924 0.046 Uiso calc U R 1
H H2SC 0.8178 1.2545 0.5469 0.046 Uiso calc U R 1
C C3S 0.70813(6) 0.8921(2) 0.49723(7) 0.0249(3) Uani d . . 1
H H3SA 0.7031 0.8743 0.4545 0.03 Uiso calc U R 1
H H3SB 0.6758 0.9585 0.5088 0.03 Uiso calc U R 1
C C4S 0.71189(7) 0.7189(2) 0.52778(8) 0.0335(4) Uani d . . 1
H H4SA 0.743 0.6521 0.5149 0.05 Uiso calc U R 1
H H4SB 0.6773 0.6541 0.5184 0.05 Uiso calc U R 1
H H4SC 0.7179 0.7376 0.5699 0.05 Uiso calc U R 1

loop_
_atom_site_aniso_label
_atom_site_aniso_U_11
_atom_site_aniso_U_22
_atom_site_aniso_U_33
_atom_site_aniso_U_12
_atom_site_aniso_U_13
_atom_site_aniso_U_23
V1 0.01300(9) 0.00844(9) 0.00963(9) -0.00065(7) 0.00256(7) -0.00050(7)
O1 0.0193(4) 0.0119(4) 0.0154(4) -0.0009(3) 0.0036(3) 0.0019(3)
N1 0.0135(4) 0.0131(5) 0.0126(4) -0.0010(4) 0.0017(4) -0.0018(4)
N2 0.0145(4) 0.0106(5) 0.0132(4) 0.0000(4) 0.0032(4) -0.0008(4)
N3 0.0139(4) 0.0114(5) 0.0107(4) -0.0008(3) 0.0024(3) -0.0011(3)
N4 0.0138(4) 0.0123(5) 0.0107(4) 0.0001(4) 0.0020(3) -0.0016(4)
C1 0.0145(5) 0.0127(5) 0.0150(5) -0.0002(4) 0.0009(4) 0.0013(4)
C2 0.0170(5) 0.0168(6) 0.0222(6) -0.0033(5) -0.0009(5) 0.0005(5)
C3 0.0149(5) 0.0194(7) 0.0308(7) -0.0037(5) 0.0012(5) 0.0053(5)
C4 0.0149(5) 0.0196(7) 0.0301(7) 0.0003(5) 0.0063(5) 0.0073(5)
C5 0.0175(5) 0.0161(6) 0.0211(6) 0.0015(4) 0.0062(5) 0.0037(5)
C6 0.0138(5) 0.0116(5) 0.0159(5) -0.0002(4) 0.0023(4) 0.0022(4)
C7 0.0185(5) 0.0113(5) 0.0127(5) 0.0008(4) 0.0055(4) 0.0011(4)
C8 0.0214(6) 0.0098(5) 0.0124(5) -0.0002(4) 0.0044(4) -0.0013(4)
C9 0.0188(5) 0.0110(5) 0.0086(5) -0.0032(4) 0.0041(4) -0.0012(4)
C10 0.0208(6) 0.0131(6) 0.0285(7) 0.0040(5) 0.0040(5) -0.0013(5)
C11 0.0213(6) 0.0141(6) 0.0174(6) -0.0052(5) 0.0010(5) -0.0031(5)
C12 0.0147(5) 0.0118(5) 0.0110(5) -0.0021(4) 0.0032(4) -0.0002(4)
C13 0.0168(5) 0.0177(6) 0.0120(5) -0.0028(4) 0.0011(4) 0.0000(4)
C14 0.0166(5) 0.0204(6) 0.0158(6) -0.0031(5) -0.0009(4) 0.0043(5)
C15 0.0154(5) 0.0177(6) 0.0200(6) 0.0008(4) 0.0024(4) 0.0044(5)
C16 0.0162(5) 0.0149(6) 0.0164(5) 0.0013(4) 0.0041(4) -0.0008(4)
C17 0.0142(5) 0.0130(5) 0.0108(5) -0.0005(4) 0.0021(4) -0.0003(4)
C18 0.0173(5) 0.0127(5) 0.0128(5) 0.0010(4) 0.0037(4) -0.0022(4)
C19 0.0206(6) 0.0154(6) 0.0107(5) -0.0003(4) 0.0026(4) -0.0028(4)
C20 0.0185(5) 0.0112(5) 0.0125(5) -0.0031(4) 0.0012(4) -0.0014(4)
C21 0.0183(6) 0.0281(7) 0.0138(5) 0.0027(5) 0.0060(4) -0.0021(5)
C22 0.0204(6) 0.0235(7) 0.0148(6) -0.0066(5) -0.0022(5) -0.0005(5)
V2 0.01482(9) 0.00855(10) 0.01103(9) -0.00022(7) 0.00319(7) -0.00011(7)
O2 0.0210(4) 0.0124(4) 0.0180(4) -0.0008(3) 0.0047(3) 0.0025(3)
N5 0.0149(4) 0.0132(5) 0.0118(4) 0.0005(4) 0.0020(4) -0.0026(4)
N6 0.0167(4) 0.0116(5) 0.0111(4) -0.0012(4) 0.0031(4) -0.0010(4)
N7 0.0169(5) 0.0110(5) 0.0141(5) 0.0009(4) 0.0039(4) 0.0015(4)
N8 0.0154(4) 0.0134(5) 0.0146(5) -0.0003(4) 0.0019(4) -0.0015(4)
C23 0.0153(5) 0.0143(6) 0.0121(5) -0.0013(4) 0.0025(4) -0.0004(4)
C24 0.0163(5) 0.0166(6) 0.0183(6) 0.0008(4) 0.0034(4) 0.0006(5)
C25 0.0151(5) 0.0205(6) 0.0220(6) -0.0003(5) 0.0016(5) 0.0047(5)
C26 0.0178(6) 0.0250(7) 0.0165(6) -0.0052(5) -0.0008(5) 0.0052(5)
C27 0.0198(6) 0.0203(6) 0.0118(5) -0.0052(5) 0.0025(4) -0.0003(4)
C28 0.0162(5) 0.0136(6) 0.0116(5) -0.0023(4) 0.0035(4) 0.0002(4)
C29 0.0225(6) 0.0126(5) 0.0102(5) -0.0035(4) 0.0063(4) -0.0012(4)
C30 0.0271(6) 0.0096(5) 0.0141(5) 0.0000(5) 0.0073(5) -0.0006(4)
C31 0.0229(6) 0.0109(5) 0.0134(5) 0.0025(4) 0.0068(4) 0.0016(4)
C32 0.0278(7) 0.0159(6) 0.0201(6) -0.0069(5) 0.0050(5) -0.0058(5)
C33 0.0263(6) 0.0142(6) 0.0261(7) 0.0062(5) 0.0050(5) 0.0009(5)
C34 0.0169(5) 0.0119(5) 0.0166(5) 0.0017(4) 0.0036(4) 0.0039(4)
C35 0.0186(6) 0.0170(6) 0.0238(6) 0.0030(5) 0.0072(5) 0.0069(5)
C36 0.0169(6) 0.0201(7) 0.0338(8) 0.0013(5) 0.0064(5) 0.0095(6)
C37 0.0167(6) 0.0216(7) 0.0326(8) -0.0037(5) 0.0013(5) 0.0055(6)
C38 0.0189(6) 0.0178(6) 0.0241(6) -0.0030(5) 0.0006(5) 0.0011(5)
C39 0.0156(5) 0.0139(6) 0.0176(6) -0.0006(4) 0.0022(4) 0.0026(4)
C40 0.0202(6) 0.0134(6) 0.0136(5) -0.0021(4) 0.0006(4) -0.0019(4)
C41 0.0222(6) 0.0181(6) 0.0109(5) -0.0005(5) 0.0027(4) -0.0045(4)
C42 0.0181(5) 0.0135(6) 0.0140(5) 0.0002(4) 0.0044(4) -0.0029(4)
C43 0.0226(6) 0.0272(7) 0.0151(6) -0.0061(5) -0.0007(5) -0.0022(5)
C44 0.0191(6) 0.0294(7) 0.0155(6) 0.0021(5) 0.0063(5) -0.0040(5)
O1S 0.0184(4) 0.0237(5) 0.0263(5) -0.0016(4) 0.0000(4) 0.0063(4)
C1S 0.0209(6) 0.0219(7) 0.0255(7) 0.0009(5) -0.0003(5) 0.0024(5)
C2S 0.0262(7) 0.0319(9) 0.0337(8) -0.0059(6) 0.0016(6) -0.0012(7)
C3S 0.0219(6) 0.0255(7) 0.0268(7) -0.0018(5) 0.0002(5) 0.0011(6)
C4S 0.0327(8) 0.0250(8) 0.0440(10) -0.0025(6) 0.0095(7) 0.0075(7)

loop_
_atom_type_symbol
_atom_type_description
_atom_type_scat_dispersion_real
_atom_type_scat_dispersion_imag
_atom_type_scat_source
C C 0.0033 0.0016 'International Tables Vol C Tables 4.2.6.8 and 6.1.1.4'
H H 0.0000 0.0000 'International Tables Vol C Tables 4.2.6.8 and 6.1.1.4'
N N 0.0061 0.0033 'International Tables Vol C Tables 4.2.6.8 and 6.1.1.4'
O O 0.0106 0.0060 'International Tables Vol C Tables 4.2.6.8 and 6.1.1.4'
V V 0.3005 0.5294 'International Tables Vol C Tables 4.2.6.8 and 6.1.1.4'

loop_
_geom_angle_atom_site_label_1
_geom_angle_atom_site_label_2
_geom_angle_atom_site_label_3
_geom_angle
O1 V1 N2 109.36(5)
O1 V1 N3 108.17(4)
N2 V1 N3 88.28(4)
O1 V1 N4 110.67(5)
N2 V1 N4 139.97(4)
N3 V1 N4 78.90(4)
O1 V1 N1 110.60(5)
N2 V1 N1 78.98(4)
N3 V1 N1 141.23(4)
N4 V1 N1 87.66(4)
C20 N1 C1 125.17(10)
C20 N1 V1 129.63(8)
C1 N1 V1 105.10(8)
C7 N2 C6 125.26(11)
C7 N2 V1 129.57(8)
C6 N2 V1 105.13(8)
C9 N3 C12 125.34(10)
C9 N3 V1 129.68(8)
C12 N3 V1 104.97(7)
C18 N4 C17 124.81(10)
C18 N4 V1 130.37(8)
C17 N4 V1 104.74(7)
C2 C1 N1 126.31(12)
C2 C1 C6 119.59(12)
N1 C1 C6 113.45(10)
C3 C2 C1 120.20(13)
C3 C2 H2 119.9
C1 C2 H2 119.9
C4 C3 C2 120.32(12)
C4 C3 H3 119.8
C2 C3 H3 119.8
C3 C4 C5 120.28(12)
C3 C4 H4 119.9
C5 C4 H4 119.9
C4 C5 C6 120.15(13)
C4 C5 H5 119.9
C6 C5 H5 119.9
C5 C6 N2 125.69(12)
C5 C6 C1 119.41(11)
N2 C6 C1 114.22(10)
N2 C7 C8 122.12(11)
N2 C7 C10 121.64(11)
C8 C7 C10 116.18(11)
C7 C8 C9 128.19(11)
C7 C8 H8 115.9
C9 C8 H8 115.9
N3 C9 C8 121.93(11)
N3 C9 C11 121.47(11)
C8 C9 C11 116.52(11)
C7 C10 H10A 109.5
C7 C10 H10B 109.5
H10A C10 H10B 109.5
C7 C10 H10C 109.5
H10A C10 H10C 109.5
H10B C10 H10C 109.5
C9 C11 H11A 109.5
C9 C11 H11B 109.5
H11A C11 H11B 109.5
C9 C11 H11C 109.5
H11A C11 H11C 109.5
H11B C11 H11C 109.5
C13 C12 C17 119.35(11)
C13 C12 N3 126.43(11)
C17 C12 N3 113.56(10)
C14 C13 C12 119.62(12)
C14 C13 H13 120.2
C12 C13 H13 120.2
C15 C14 C13 121.27(12)
C15 C14 H14 119.4
C13 C14 H14 119.4
C14 C15 C16 119.56(12)
C14 C15 H15 120.2
C16 C15 H15 120.2
C17 C16 C15 120.00(12)
C17 C16 H16 120.0
C15 C16 H16 120.0
C16 C17 C12 120.18(11)
C16 C17 N4 124.87(11)
C12 C17 N4 114.27(10)
N4 C18 C19 121.68(11)
N4 C18 C21 121.73(11)
C19 C18 C21 116.47(11)
C20 C19 C18 127.93(11)
C20 C19 H19 116.0
C18 C19 H19 116.0
N1 C20 C19 122.32(11)
N1 C20 C22 120.89(11)
C19 C20 C22 116.63(11)
C18 C21 H21A 109.5
C18 C21 H21B 109.5
H21A C21 H21B 109.5
C18 C21 H21C 109.5
H21A C21 H21C 109.5
H21B C21 H21C 109.5
C20 C22 H22A 109.5
C20 C22 H22B 109.5
H22A C22 H22B 109.5
C20 C22 H22C 109.5
H22A C22 H22C 109.5
H22B C22 H22C 109.5
O2 V2 N7 109.92(5)
O2 V2 N6 107.62(5)
N7 V2 N6 88.43(4)
O2 V2 N5 110.35(5)
N7 V2 N5 139.72(4)
N6 V2 N5 78.87(4)
O2 V2 N8 111.61(5)
N7 V2 N8 78.89(4)
N6 V2 N8 140.77(4)
N5 V2 N8 87.19(4)
C42 N5 C23 124.32(10)
C42 N5 V2 130.87(8)
C23 N5 V2 104.73(8)
C29 N6 C28 125.16(11)
C29 N6 V2 129.60(9)
C28 N6 V2 105.23(8)
C31 N7 C34 124.85(11)
C31 N7 V2 129.46(9)
C34 N7 V2 105.58(8)
C40 N8 C39 124.68(11)
C40 N8 V2 129.92(9)
C39 N8 V2 105.30(8)
C24 C23 C28 120.32(11)
C24 C23 N5 124.70(11)
C28 C23 N5 114.34(11)
C25 C24 C23 119.82(12)
C25 C24 H24 120.1
C23 C24 H24 120.1
C26 C25 C24 119.98(12)
C26 C25 H25 120.0
C24 C25 H25 120.0
C27 C26 C25 120.97(12)
C27 C26 H26 119.5
C25 C26 H26 119.5
C26 C27 C28 119.59(12)
C26 C27 H27 120.2
C28 C27 H27 120.2
C27 C28 C23 119.31(12)
C27 C28 N6 126.60(11)
C23 C28 N6 113.50(10)
N6 C29 C30 122.01(12)
N6 C29 C32 121.13(12)
C30 C29 C32 116.74(12)
C31 C30 C29 128.23(12)
C31 C30 H30 115.9
C29 C30 H30 115.9
N7 C31 C30 122.00(12)
N7 C31 C33 121.44(12)
C30 C31 C33 116.43(11)
C29 C32 H32A 109.5
C29 C32 H32B 109.5
H32A C32 H32B 109.5
C29 C32 H32C 109.5
H32A C32 H32C 109.5
H32B C32 H32C 109.5
C31 C33 H33A 109.5
C31 C33 H33B 109.5
H33A C33 H33B 109.5
C31 C33 H33C 109.5
H33A C33 H33C 109.5
H33B C33 H33C 109.5
C35 C34 C39 119.52(12)
C35 C34 N7 125.54(12)
C39 C34 N7 114.26(11)
C36 C35 C34 120.15(14)
C36 C35 H35 119.9
C34 C35 H35 119.9
C37 C36 C35 120.36(13)
C37 C36 H36 119.8
C35 C36 H36 119.8
C36 C37 C38 120.34(13)
C36 C37 H37 119.8
C38 C37 H37 119.8
C37 C38 C39 119.91(13)
C37 C38 H38 120.0
C39 C38 H38 120.0
C38 C39 C34 119.69(12)
C38 C39 N8 126.12(12)
C34 C39 N8 113.65(11)
N8 C40 C41 122.22(11)
N8 C40 C43 121.39(11)
C41 C40 C43 116.25(11)
C40 C41 C42 127.84(12)
C40 C41 H41 116.1
C42 C41 H41 116.1
N5 C42 C41 121.60(11)
N5 C42 C44 121.63(11)
C41 C42 C44 116.65(11)
C40 C43 H43A 109.5
C40 C43 H43B 109.5
H43A C43 H43B 109.5
C40 C43 H43C 109.5
H43A C43 H43C 109.5
H43B C43 H43C 109.5
C42 C44 H44A 109.5
C42 C44 H44B 109.5
H44A C44 H44B 109.5
C42 C44 H44C 109.5
H44A C44 H44C 109.5
H44B C44 H44C 109.5
C3S O1S C1S 113.33(11)
O1S C1S C2S 109.07(12)
O1S C1S H1SA 109.9
C2S C1S H1SA 109.9
O1S C1S H1SB 109.9
C2S C1S H1SB 109.9
H1SA C1S H1SB 108.3
C1S C2S H2SA 109.5
C1S C2S H2SB 109.5
H2SA C2S H2SB 109.5
C1S C2S H2SC 109.5
H2SA C2S H2SC 109.5
H2SB C2S H2SC 109.5
O1S C3S C4S 108.62(12)
O1S C3S H3SA 110.0
C4S C3S H3SA 110.0
O1S C3S H3SB 110.0
C4S C3S H3SB 110.0
H3SA C3S H3SB 108.3
C3S C4S H4SA 109.5
C3S C4S H4SB 109.5
H4SA C4S H4SB 109.5
C3S C4S H4SC 109.5
H4SA C4S H4SC 109.5
H4SB C4S H4SC 109.5

loop_
_geom_bond_atom_site_label_1
_geom_bond_atom_site_label_2
_geom_bond_distance
V1 O1 1.6084(9)
V1 N2 2.0089(10)
V1 N3 2.0161(10)
V1 N4 2.0169(10)
V1 N1 2.0211(10)
N1 C20 1.3380(16)
N1 C1 1.4141(15)
N2 C7 1.3370(16)
N2 C6 1.4132(15)
N3 C9 1.3342(16)
N3 C12 1.4184(15)
N4 C18 1.3289(15)
N4 C17 1.4166(15)
C1 C2 1.3951(17)
C1 C6 1.4205(17)
C2 C3 1.3913(19)
C2 H2 0.95
C3 C4 1.389(2)
C3 H3 0.95
C4 C5 1.3949(19)
C4 H4 0.95
C5 C6 1.3963(17)
C5 H5 0.95
C7 C8 1.3980(17)
C7 C10 1.5119(17)
C8 C9 1.4011(17)
C8 H8 0.95
C9 C11 1.5076(17)
C10 H10A 0.98
C10 H10B 0.98
C10 H10C 0.98
C11 H11A 0.98
C11 H11B 0.98
C11 H11C 0.98
C12 C13 1.3951(16)
C12 C17 1.4133(16)
C13 C14 1.3909(18)
C13 H13 0.95
C14 C15 1.3872(19)
C14 H14 0.95
C15 C16 1.3946(17)
C15 H15 0.95
C16 C17 1.3926(17)
C16 H16 0.95
C18 C19 1.4089(17)
C18 C21 1.5053(17)
C19 C20 1.3945(17)
C19 H19 0.95
C20 C22 1.5129(17)
C21 H21A 0.98
C21 H21B 0.98
C21 H21C 0.98
C22 H22A 0.98
C22 H22B 0.98
C22 H22C 0.98
V2 O2 1.6097(9)
V2 N7 2.0116(11)
V2 N6 2.0141(10)
V2 N5 2.0167(10)
V2 N8 2.0288(11)
N5 C42 1.3290(15)
N5 C23 1.4145(15)
N6 C29 1.3366(16)
N6 C28 1.4161(16)
N7 C31 1.3402(16)
N7 C34 1.4175(16)
N8 C40 1.3348(16)
N8 C39 1.4173(16)
C23 C24 1.3905(17)
C23 C28 1.4127(17)
C24 C25 1.3904(18)
C24 H24 0.95
C25 C26 1.390(2)
C25 H25 0.95
C26 C27 1.3889(19)
C26 H26 0.95
C27 C28 1.3991(17)
C27 H27 0.95
C29 C30 1.4026(18)
C29 C32 1.5061(18)
C30 C31 1.3989(18)
C30 H30 0.95
C31 C33 1.5148(18)
C32 H32A 0.98
C32 H32B 0.98
C32 H32C 0.98
C33 H33A 0.98
C33 H33B 0.98
C33 H33C 0.98
C34 C35 1.3934(17)
C34 C39 1.4162(18)
C35 C36 1.392(2)
C35 H35 0.95
C36 C37 1.387(2)
C36 H36 0.95
C37 C38 1.3927(19)
C37 H37 0.95
C38 C39 1.3970(18)
C38 H38 0.95
C40 C41 1.3990(18)
C40 C43 1.5136(17)
C41 C42 1.4052(17)
C41 H41 0.95
C42 C44 1.5075(17)
C43 H43A 0.98
C43 H43B 0.98
C43 H43C 0.98
C44 H44A 0.98
C44 H44B 0.98
C44 H44C 0.98
O1S C3S 1.4136(17)
O1S C1S 1.4152(17)
C1S C2S 1.499(2)
C1S H1SA 0.99
C1S H1SB 0.99
C2S H2SA 0.98
C2S H2SB 0.98
C2S H2SC 0.98
C3S C4S 1.502(2)
C3S H3SA 0.99
C3S H3SB 0.99
C4S H4SA 0.98
C4S H4SB 0.98
C4S H4SC 0.98
